data_4302574
loop_
_publ_author_name
'Partha Basu'
'Victor N. Nemykin'
'Raghvendra S. Sengar'

_publ_contact_author_address
;                                                                               
Department of Chemistry and Biochemistry
Duquesne University
Pittsburgh, PA 15282
;
_publ_contact_author_email basu@duq.edu
_publ_contact_author_fax '1412 396 5683'
_publ_contact_author_name 'Partha Basu'
_publ_contact_author_phone '1412 396 6345'
_publ_section_title
;
Substituent Effect on Oxygen Atom Transfer Reactivity from Oxomolybdenum
Centers: Synthesis, Structure, Electrochemistry, and Mechanism
;
_journal_name_full 'Inorganic Chemistry'
_journal_page_first 6303
_journal_page_last 6313
_journal_paper_doi 10.1021/ic900579s
_journal_volume 48
_journal_year 2009
_chemical_formula_moiety 'C22 H29 B1 Mo1 N6 O2 S1'
_chemical_formula_sum 'C22 H29 B Mo N6 O2 S'
_chemical_formula_weight 548.33
_space_group_IT_number 14
_symmetry_cell_setting monoclinic
_symmetry_space_group_name_Hall '-P 2ybc'
_symmetry_space_group_name_H-M 'P 1 21/c 1'
_atom_sites_solution_hydrogens geom
_atom_sites_solution_primary direct
_audit_creation_date 09-01-25
_audit_creation_method CRYSTALS_ver_12.85
_audit_update_record
;
2009-02-25 # Formatted by publCIF
;
_cell_angle_alpha 90
_cell_angle_beta 117.723(9)
_cell_angle_gamma 90
_cell_formula_units_Z 4
_cell_length_a 18.772(13)
_cell_length_b 8.136(6)
_cell_length_c 18.494(13)
_cell_measurement_reflns_used 25
_cell_measurement_temperature 298
_cell_measurement_theta_max 18
_cell_measurement_theta_min 15
_cell_volume 2500(3)
_computing_cell_refinement 'USER DEFINED CELL REFINEMENT'
_computing_data_collection 'USER DEFINED DATA COLLECTION'
_computing_data_reduction 'USER DEFINED DATA REDUCTION'
_computing_molecular_graphics 'CAMERON (Watkin et al., 1996)'
_computing_publication_material 'CRYSTALS (Betteridge et al., 2003)'
_computing_structure_refinement 'CRYSTALS (Betteridge et al., 2003)'
_computing_structure_solution 'USER DEFINED STRUCTURE SOLUTION'
_diffrn_ambient_temperature 298
_diffrn_measured_fraction_theta_full 0.999
_diffrn_measured_fraction_theta_max 0.984
_diffrn_measurement_device Unknown
_diffrn_measurement_device_type Serial
_diffrn_measurement_method \w/2\q
_diffrn_radiation_monochromator graphite
_diffrn_radiation_type 'Mo K\a'
_diffrn_radiation_wavelength 0.71073
_diffrn_reflns_av_R_equivalents 0.094
_diffrn_reflns_limit_h_max 23
_diffrn_reflns_limit_h_min -23
_diffrn_reflns_limit_k_max 10
_diffrn_reflns_limit_k_min -10
_diffrn_reflns_limit_l_max 21
_diffrn_reflns_limit_l_min -23
_diffrn_reflns_number 18392
_diffrn_reflns_theta_full 25.891
_diffrn_reflns_theta_max 26.420
_diffrn_reflns_theta_min 1.225
_diffrn_standards_decay_% 0.00
_diffrn_standards_interval_count 150
_diffrn_standards_number 3
_exptl_absorpt_coefficient_mu 0.639
_exptl_absorpt_correction_T_max 0.97
_exptl_absorpt_correction_T_min 0.96
_exptl_absorpt_correction_type psi-scan
_exptl_absorpt_process_details '(North et al., 1968)'
_exptl_crystal_colour brown
_exptl_crystal_density_diffrn 1.457
_exptl_crystal_density_method 'not measured'
_exptl_crystal_description block
_exptl_crystal_F_000 1128
_exptl_crystal_size_max 0.12
_exptl_crystal_size_mid 0.10
_exptl_crystal_size_min 0.05
_refine_diff_density_max 2.77
_refine_diff_density_min -2.42
_refine_ls_extinction_method None
_refine_ls_goodness_of_fit_ref 1.1980
_refine_ls_hydrogen_treatment constr
_refine_ls_matrix_type full
_refine_ls_number_parameters 298
_refine_ls_number_reflns 5043
_refine_ls_number_restraints 0
_refine_ls_R_factor_all 0.1519
_refine_ls_R_factor_gt 0.0533
_refine_ls_shift/su_max 0.000184
_refine_ls_structure_factor_coef Fsqd
_refine_ls_weighting_details
;
 Method, part 1, Chebychev polynomial, (Watkin, 1994, Prince, 1982) 
 [weight] = 1.0/[A~0~*T~0~(x)+A~1~*T~1~(x) ... +A~n-1~]*T~n-1~(x)] 
 where A~i~ are the Chebychev coefficients listed below and x= Fcalc/Fmax 
 Method = Robust Weighting (Prince, 1982) 
 W = [weight] * [1-(deltaF/6*sigmaF)^2^]^2^ 
 A~i~ are: 
 13.7 16.2 6.90 2.66 
;
_refine_ls_weighting_scheme calc
_refine_ls_wR_factor_all 0.2178
_refine_ls_wR_factor_gt 0.1152
_refine_ls_wR_factor_ref 0.2178
_reflns_limit_h_max 20
_reflns_limit_h_min -23
_reflns_limit_k_max 10
_reflns_limit_k_min 0
_reflns_limit_l_max 22
_reflns_limit_l_min 0
_reflns_number_gt 1659
_reflns_number_total 5060
_reflns_threshold_expression I>2.0\s(I)
_oxford_diffrn_Wilson_B_factor 0.00
_oxford_diffrn_Wilson_scale 0.00
_oxford_refine_ls_r_factor_ref 0.1519
_oxford_refine_ls_scale 0.2116(3)
_oxford_reflns_number_all 5043
_oxford_reflns_threshold_expression_ref I>-10.0\s(I)
_cod_data_source_file ic900579s_si_001_2.cif
_cod_data_source_block Tp*MoO2(S-p-MeC6H4)
_cod_depositor_comments
;
The following automatic conversions were performed:
'_symmetry_cell_setting' value 'Monoclinic' changed to 'monoclinic'
according to '/home/saulius/struct/CIF-dictionaries/cif_core.dic'
dictionary named 'cif_core.dic' version 2.4.1 from 2010-06-29.

Automatic conversion script
Id: cif_fix_enum 1527 2010-12-29 10:47:43Z saulius 
;
_cod_original_sg_symbol_Hall '-P 2ybc '
_cod_original_sg_symbol_H-M 'P 1 21/c 1 '
_cod_original_formula_sum 'C22 H29 B1 Mo1 N6 O2 S1'
_cod_database_code 4302574

loop_
_symmetry_equiv_pos_as_xyz
x,y,z
-x,-y,-z
-x,y+1/2,-z+1/2
x,-y+1/2,z+1/2

loop_
_atom_site_label
_atom_site_type_symbol
_atom_site_fract_x
_atom_site_fract_y
_atom_site_fract_z
_atom_site_U_iso_or_equiv
_atom_site_occupancy
_atom_site_adp_type
_atom_site_refinement_flags_posn
_atom_site_refinement_flags_adp
_atom_site_refinement_flags_occupancy
_atom_site_disorder_assembly
_atom_site_disorder_group
_oxford_atom_site_special_shape
_atom_site_attached_hydrogens
Mo1 Mo 0.22957(7) 0.05131(13) 0.41116(7) 0.0425 1.0000 Uani . . . . . . .
S1 S 0.3575(2) 0.1870(5) 0.4784(2) 0.0620 1.0000 Uani . . . . . . .
N21 N 0.2013(5) 0.2528(11) 0.3131(5) 0.0419 1.0000 Uani . . . . . . .
N22 N 0.1793(5) 0.2186(12) 0.2333(6) 0.0450 1.0000 Uani . . . . . . .
O1 O 0.1771(5) 0.1640(11) 0.4467(5) 0.0571 1.0000 Uani . . . . . . .
C25 C 0.2285(7) 0.4863(12) 0.4079(7) 0.0416 1.0000 Uani . . . . . . .
C11 C 0.2939(8) -0.1367(18) 0.2232(9) 0.0637 1.0000 Uani . . . . . . .
N32 N 0.1094(5) -0.0440(13) 0.2296(5) 0.0462 1.0000 Uani . . . . . . .
O2 O 0.2502(5) -0.1211(11) 0.4697(5) 0.0593 1.0000 Uani . . . . . . .
N31 N 0.1249(5) -0.0463(13) 0.3097(5) 0.0433 1.0000 Uani . . . . . . .
C44 C 0.4190(10) 0.267(2) 0.7453(9) 0.0769 1.0000 Uani . . . . . . .
N12 N 0.2508(5) -0.0525(14) 0.2525(5) 0.0478 1.0000 Uani . . . . . . .
N11 N 0.2842(5) -0.0684(13) 0.3350(6) 0.0471 1.0000 Uani . . . . . . .
C21 C 0.1684(8) 0.3626(19) 0.1914(9) 0.0646 1.0000 Uani . . . . . . .
C32 C 0.0097(8) -0.1783(17) 0.2337(8) 0.0585 1.0000 Uani . . . . . . .
C23 C 0.2016(8) 0.4196(15) 0.3224(9) 0.0588 1.0000 Uani . . . . . . .
C33 C 0.0621(7) -0.1295(16) 0.3110(8) 0.0509 1.0000 Uani . . . . . . .
C31 C 0.0390(7) -0.1221(16) 0.1830(8) 0.0533 1.0000 Uani . . . . . . .
C12 C 0.3575(8) -0.2091(19) 0.2903(10) 0.0745 1.0000 Uani . . . . . . .
B1 B 0.1709(8) 0.0376(19) 0.2062(9) 0.0480 1.0000 Uani . . . . . . .
C22 C 0.1791(9) 0.4865(16) 0.2432(9) 0.0686 1.0000 Uani . . . . . . .
C41 C 0.3761(7) 0.2177(18) 0.5791(8) 0.0583 1.0000 Uani . . . . . . .
C35 C 0.0580(9) -0.1577(19) 0.3890(9) 0.0737 1.0000 Uani . . . . . . .
C15 C 0.4044(8) -0.216(2) 0.4454(9) 0.0818 1.0000 Uani . . . . . . .
C13 C 0.3507(8) -0.1652(17) 0.3590(9) 0.0604 1.0000 Uani . . . . . . .
C43 C 0.3736(11) 0.147(2) 0.7017(9) 0.0833 1.0000 Uani . . . . . . .
C42 C 0.3525(10) 0.115(2) 0.6234(9) 0.0885 1.0000 Uani . . . . . . .
C46 C 0.4215(9) 0.351(2) 0.6207(9) 0.0772 1.0000 Uani . . . . . . .
C45 C 0.4437(10) 0.377(2) 0.7030(10) 0.0933 1.0000 Uani . . . . . . .
C24 C 0.1456(10) 0.363(2) 0.1039(9) 0.0912 1.0000 Uani . . . . . . .
C34 C 0.0067(9) -0.143(2) 0.0936(8) 0.0854 1.0000 Uani . . . . . . .
C14 C 0.2715(10) -0.144(3) 0.1352(9) 0.1020 1.0000 Uani . . . . . . .
C47 C 0.4449(12) 0.284(3) 0.8336(9) 0.1225 1.0000 Uani . . . . . . .
H351 H 0.2057 0.5888 0.4029 0.0484 1.0000 Uiso R . . . . . .
H352 H 0.2838 0.4933 0.4365 0.0480 1.0000 Uiso R . . . . . .
H353 H 0.2095 0.4177 0.4361 0.0477 1.0000 Uiso R . . . . . .
H221 H -0.0369 -0.2385 0.2186 0.0689 1.0000 Uiso R . . . . . .
H121 H 0.3973 -0.2733 0.2888 0.0949 1.0000 Uiso R . . . . . .
H321 H 0.1730 0.5960 0.2293 0.0791 1.0000 Uiso R . . . . . .
H251 H 0.0166 -0.2354 0.3800 0.1130 1.0000 Uiso R . . . . . .
H252 H 0.1082 -0.1993 0.4302 0.1129 1.0000 Uiso R . . . . . .
H253 H 0.0465 -0.0557 0.4076 0.1130 1.0000 Uiso R . . . . . .
H151 H 0.4414 -0.2979 0.4466 0.1100 1.0000 Uiso R . . . . . .
H152 H 0.4337 -0.1228 0.4765 0.1099 1.0000 Uiso R . . . . . .
H153 H 0.3729 -0.2601 0.4689 0.1100 1.0000 Uiso R . . . . . .
H431 H 0.3535 0.0775 0.7276 0.1020 1.0000 Uiso R . . . . . .
H421 H 0.3219 0.0225 0.5990 0.1011 1.0000 Uiso R . . . . . .
H461 H 0.4380 0.4250 0.5931 0.0990 1.0000 Uiso R . . . . . .
H451 H 0.4744 0.4682 0.7296 0.1050 1.0000 Uiso R . . . . . .
H341 H 0.1326 0.4726 0.0830 0.1360 1.0000 Uiso R . . . . . .
H342 H 0.1894 0.3228 0.0959 0.1360 1.0000 Uiso R . . . . . .
H343 H 0.0998 0.2932 0.0755 0.1360 1.0000 Uiso R . . . . . .
H241 H -0.0457 -0.1921 0.0715 0.1160 1.0000 Uiso R . . . . . .
H242 H 0.0419 -0.2137 0.0832 0.1160 1.0000 Uiso R . . . . . .
H243 H 0.0027 -0.0382 0.0682 0.1160 1.0000 Uiso R . . . . . .
H141 H 0.3130 -0.2009 0.1287 0.1620 1.0000 Uiso R . . . . . .
H142 H 0.2659 -0.0352 0.1139 0.1620 1.0000 Uiso R . . . . . .
H143 H 0.2217 -0.2024 0.1059 0.1620 1.0000 Uiso R . . . . . .
H471 H 0.4773 0.3799 0.8545 0.1660 1.0000 Uiso R . . . . . .
H472 H 0.4757 0.1889 0.8614 0.1659 1.0000 Uiso R . . . . . .
H473 H 0.3988 0.2912 0.8425 0.1660 1.0000 Uiso R . . . . . .
H1 H 0.1494 0.0485 0.1402 0.0500 1.0000 Uiso R . . . . . .

loop_
_atom_site_aniso_label
_atom_site_aniso_U_11
_atom_site_aniso_U_22
_atom_site_aniso_U_33
_atom_site_aniso_U_23
_atom_site_aniso_U_13
_atom_site_aniso_U_12
Mo1 0.0467(6) 0.0359(5) 0.0463(6) -0.0055(6) 0.0227(4) -0.0027(6)
S1 0.054(2) 0.080(3) 0.0506(19) -0.0120(19) 0.0230(17) -0.0171(19)
N21 0.047(5) 0.036(5) 0.036(5) -0.005(4) 0.013(4) -0.006(5)
N22 0.044(6) 0.044(6) 0.045(6) 0.007(5) 0.019(5) -0.004(5)
O1 0.059(5) 0.064(6) 0.068(6) -0.007(5) 0.047(5) -0.004(5)
C25 0.036(5) 0.034(6) 0.045(6) -0.017(6) 0.012(5) -0.014(5)
C11 0.062(9) 0.066(9) 0.076(10) -0.031(8) 0.044(8) -0.010(8)
N32 0.050(5) 0.037(5) 0.048(5) -0.006(5) 0.019(5) -0.004(5)
O2 0.086(6) 0.053(5) 0.038(4) 0.003(4) 0.027(4) 0.001(5)
N31 0.046(5) 0.038(5) 0.050(5) 0.005(5) 0.026(5) 0.007(5)
C44 0.079(11) 0.084(12) 0.063(10) -0.003(10) 0.029(9) 0.023(10)
N12 0.056(6) 0.044(5) 0.048(5) -0.007(6) 0.029(5) -0.011(6)
N11 0.046(5) 0.040(6) 0.053(6) -0.002(5) 0.022(5) 0.002(5)
C21 0.060(9) 0.057(9) 0.081(11) 0.018(8) 0.037(8) -0.007(8)
C32 0.046(7) 0.057(9) 0.072(10) -0.012(7) 0.027(7) -0.014(7)
C23 0.056(8) 0.038(8) 0.086(10) 0.003(7) 0.037(7) -0.005(6)
C33 0.051(7) 0.049(7) 0.059(8) 0.001(7) 0.031(7) 0.001(6)
C31 0.039(7) 0.049(7) 0.059(8) -0.015(7) 0.012(6) -0.007(6)
C12 0.051(8) 0.067(10) 0.110(13) -0.032(9) 0.041(9) 0.001(8)
B1 0.045(8) 0.045(8) 0.053(8) -0.008(8) 0.022(7) -0.009(7)
C22 0.083(10) 0.037(8) 0.084(11) 0.011(7) 0.038(9) -0.002(7)
C41 0.041(7) 0.062(9) 0.055(8) -0.012(7) 0.008(6) -0.005(7)
C35 0.071(10) 0.078(11) 0.088(11) -0.008(9) 0.051(9) -0.027(9)
C15 0.048(8) 0.092(13) 0.086(11) 0.005(10) 0.016(8) 0.022(9)
C13 0.057(8) 0.056(9) 0.074(9) -0.014(8) 0.035(8) -0.005(7)
C43 0.111(14) 0.081(12) 0.060(10) -0.002(9) 0.041(10) -0.011(11)
C42 0.114(14) 0.075(12) 0.061(10) -0.002(9) 0.027(10) -0.027(10)
C46 0.084(11) 0.079(11) 0.075(10) -0.011(9) 0.042(9) -0.010(9)
C45 0.102(13) 0.091(13) 0.079(12) -0.046(10) 0.035(10) -0.012(11)
C24 0.099(12) 0.103(14) 0.065(10) 0.020(10) 0.032(9) -0.016(11)
C34 0.075(10) 0.099(13) 0.061(9) -0.023(9) 0.014(8) -0.036(10)
C14 0.097(13) 0.136(17) 0.094(12) -0.046(12) 0.063(11) -0.011(12)
C47 0.158(18) 0.139(19) 0.050(10) -0.003(11) 0.031(11) 0.052(16)

loop_
_atom_type_symbol
_atom_type_scat_dispersion_real
_atom_type_scat_dispersion_imag
_atom_type_scat_Cromer_Mann_a1
_atom_type_scat_Cromer_Mann_b1
_atom_type_scat_Cromer_Mann_a2
_atom_type_scat_Cromer_Mann_b2
_atom_type_scat_Cromer_Mann_a3
_atom_type_scat_Cromer_Mann_b3
_atom_type_scat_Cromer_Mann_a4
_atom_type_scat_Cromer_Mann_b4
_atom_type_scat_Cromer_Mann_c
_atom_type_scat_source
C 0.0033 0.0016 2.3100 20.8439 1.0200 10.2075 1.5886 0.5687 0.8650 51.6512 0.2156 'International Tables Vol C 4.2.6.8 and 6.1.1.4'
H 0.0000 0.0000 0.4930 10.5109 0.3229 26.1257 0.1402 3.1424 0.0408 57.7998 0.0030 'International Tables Vol C 4.2.6.8 and 6.1.1.4'
B 0.0013 0.0007 2.0545 23.2185 1.3326 1.0210 1.0979 60.3498 0.7068 0.1403 -0.1932 'International Tables Vol C 4.2.6.8 and 6.1.1.4'
N 0.0061 0.0033 12.2126 0.0057 3.1322 9.8933 2.0125 28.9975 1.1663 0.5826 -11.5290 'International Tables Vol C 4.2.6.8 and 6.1.1.4'
O 0.0106 0.0060 3.0485 13.2771 2.2868 5.7011 1.5463 0.3239 0.8670 32.9089 0.2508 'International Tables Vol C 4.2.6.8 and 6.1.1.4'
F 0.0171 0.0103 3.5392 10.2825 2.6412 4.2944 1.5170 0.2615 1.0243 26.1476 0.2776 'International Tables Vol C 4.2.6.8 and 6.1.1.4'
Mo -1.6832 0.6857 3.7025 0.2772 17.2356 1.0958 12.8876 11.0040 3.7429 61.6584 4.3875 'International Tables Vol C 4.2.6.8 and 6.1.1.4'
S 0.1246 0.1234 6.9053 1.4679 5.2034 22.2151 1.4379 0.2536 1.5863 56.1720 0.8669 'International Tables Vol C 4.2.6.8 and 6.1.1.4'

loop_
_geom_angle_atom_site_label_1
_geom_angle_site_symmetry_1
_geom_angle_atom_site_label_2
_geom_angle_site_symmetry_2
_geom_angle_atom_site_label_3
_geom_angle_site_symmetry_3
_geom_angle
_geom_angle_publ_flag
S1 . Mo1 . N21 . 83.7(2) yes
S1 . Mo1 . O1 . 100.0(3) yes
N21 . Mo1 . O1 . 87.6(4) yes
S1 . Mo1 . O2 . 100.0(3) yes
N21 . Mo1 . O2 . 169.3(4) yes
O1 . Mo1 . O2 . 101.6(4) yes
S1 . Mo1 . N31 . 156.2(2) yes
N21 . Mo1 . N31 . 78.1(3) yes
O1 . Mo1 . N31 . 94.5(4) yes
O2 . Mo1 . N31 . 95.5(4) yes
S1 . Mo1 . N11 . 83.6(3) yes
N21 . Mo1 . N11 . 79.9(3) yes
O1 . Mo1 . N11 . 166.6(4) yes
O2 . Mo1 . N11 . 90.4(4) yes
N31 . Mo1 . N11 . 78.2(3) yes
Mo1 . S1 . C41 . 105.9(5) yes
Mo1 . N21 . N22 . 123.2(7) yes
Mo1 . N21 . C23 . 128.1(8) yes
N22 . N21 . C23 . 108.7(10) yes
N21 . N22 . C21 . 109.3(11) yes
N21 . N22 . B1 . 118.7(9) yes
C21 . N22 . B1 . 132.0(11) yes
C23 . C25 . H351 . 107.7 no
C23 . C25 . H352 . 111.0 no
H351 . C25 . H352 . 110.4 no
C23 . C25 . H353 . 109.7 no
H351 . C25 . H353 . 108.4 no
H352 . C25 . H353 . 109.6 no
N12 . C11 . C12 . 106.4(12) yes
N12 . C11 . C14 . 123.0(14) yes
C12 . C11 . C14 . 130.6(13) yes
N31 . N32 . C31 . 109.6(10) yes
N31 . N32 . B1 . 119.6(9) yes
C31 . N32 . B1 . 130.8(10) yes
N32 . N31 . Mo1 . 126.1(7) yes
N32 . N31 . C33 . 105.9(9) yes
Mo1 . N31 . C33 . 128.0(8) yes
C43 . C44 . C45 . 115.1(15) yes
C43 . C44 . C47 . 122.5(19) yes
C45 . C44 . C47 . 122.4(18) yes
C11 . N12 . N11 . 110.7(11) yes
C11 . N12 . B1 . 129.4(11) yes
N11 . N12 . B1 . 119.6(9) yes
Mo1 . N11 . N12 . 122.8(7) yes
Mo1 . N11 . C13 . 130.1(8) yes
N12 . N11 . C13 . 107.1(10) yes
N22 . C21 . C22 . 107.8(12) yes
N22 . C21 . C24 . 121.2(14) yes
C22 . C21 . C24 . 131.0(14) yes
C33 . C32 . C31 . 107.3(11) yes
C33 . C32 . H221 . 126.2 no
C31 . C32 . H221 . 126.6 no
C25 . C23 . N21 . 117.7(11) yes
C25 . C23 . C22 . 136.7(11) yes
N21 . C23 . C22 . 105.5(12) yes
N31 . C33 . C32 . 109.5(10) yes
N31 . C33 . C35 . 121.5(11) yes
C32 . C33 . C35 . 129.0(12) yes
C32 . C31 . N32 . 107.8(11) yes
C32 . C31 . C34 . 129.8(12) yes
N32 . C31 . C34 . 122.4(12) yes
C11 . C12 . C13 . 107.7(12) yes
C11 . C12 . H121 . 125.7 no
C13 . C12 . H121 . 126.6 no
N32 . B1 . N22 . 107.1(10) yes
N32 . B1 . N12 . 107.6(11) yes
N22 . B1 . N12 . 110.6(10) yes
N32 . B1 . H1 . 114.1 no
N22 . B1 . H1 . 102.3 no
N12 . B1 . H1 . 114.8 no
C23 . C22 . C21 . 108.7(12) yes
C23 . C22 . H321 . 126.4 no
C21 . C22 . H321 . 124.8 no
S1 . C41 . C42 . 126.0(11) yes
S1 . C41 . C46 . 118.4(12) yes
C42 . C41 . C46 . 115.5(13) yes
C33 . C35 . H251 . 109.7 no
C33 . C35 . H252 . 110.4 no
H251 . C35 . H252 . 108.9 no
C33 . C35 . H253 . 109.5 no
H251 . C35 . H253 . 109.5 no
H252 . C35 . H253 . 108.8 no
C13 . C15 . H151 . 109.8 no
C13 . C15 . H152 . 109.7 no
H151 . C15 . H152 . 109.4 no
C13 . C15 . H153 . 109.7 no
H151 . C15 . H153 . 109.0 no
H152 . C15 . H153 . 109.2 no
C15 . C13 . C12 . 127.3(14) yes
C15 . C13 . N11 . 124.5(12) yes
C12 . C13 . N11 . 108.2(12) yes
C44 . C43 . C42 . 126.4(17) yes
C44 . C43 . H431 . 116.4 no
C42 . C43 . H431 . 117.3 no
C41 . C42 . C43 . 121.0(16) yes
C41 . C42 . H421 . 120.1 no
C43 . C42 . H421 . 118.9 no
C41 . C46 . C45 . 121.7(16) yes
C41 . C46 . H461 . 118.9 no
C45 . C46 . H461 . 119.4 no
C44 . C45 . C46 . 120.3(16) yes
C44 . C45 . H451 . 119.9 no
C46 . C45 . H451 . 119.8 no
C21 . C24 . H341 . 109.7 no
C21 . C24 . H342 . 109.8 no
H341 . C24 . H342 . 109.4 no
C21 . C24 . H343 . 109.2 no
H341 . C24 . H343 . 109.6 no
H342 . C24 . H343 . 109.1 no
C31 . C34 . H241 . 109.3 no
C31 . C34 . H242 . 109.2 no
H241 . C34 . H242 . 109.2 no
C31 . C34 . H243 . 110.0 no
H241 . C34 . H243 . 109.4 no
H242 . C34 . H243 . 109.7 no
C11 . C14 . H141 . 109.0 no
C11 . C14 . H142 . 109.6 no
H141 . C14 . H142 . 109.5 no
C11 . C14 . H143 . 110.2 no
H141 . C14 . H143 . 109.1 no
H142 . C14 . H143 . 109.5 no
C44 . C47 . H471 . 110.0 no
C44 . C47 . H472 . 109.0 no
H471 . C47 . H472 . 109.3 no
C44 . C47 . H473 . 109.7 no
H471 . C47 . H473 . 109.6 no
H472 . C47 . H473 . 109.2 no

loop_
_geom_bond_atom_site_label_1
_geom_bond_site_symmetry_1
_geom_bond_atom_site_label_2
_geom_bond_site_symmetry_2
_geom_bond_distance
_geom_bond_publ_flag
Mo1 . S1 . 2.399(4) yes
Mo1 . N21 . 2.316(9) yes
Mo1 . O1 . 1.687(8) yes
Mo1 . O2 . 1.703(8) yes
Mo1 . N31 . 2.141(9) yes
Mo1 . N11 . 2.308(9) yes
S1 . C41 . 1.746(14) yes
N21 . N22 . 1.363(12) yes
N21 . C23 . 1.368(15) yes
N22 . C21 . 1.367(16) yes
N22 . B1 . 1.540(17) yes
C25 . C23 . 1.519(17) yes
C25 . H351 . 0.922 no
C25 . H352 . 0.923 no
C25 . H353 . 0.940 no
C11 . N12 . 1.350(15) yes
C11 . C12 . 1.390(19) yes
C11 . C14 . 1.481(18) yes
N32 . N31 . 1.371(11) yes
N32 . C31 . 1.354(14) yes
N32 . B1 . 1.558(16) yes
N31 . C33 . 1.369(14) yes
C44 . C43 . 1.30(2) yes
C44 . C45 . 1.40(2) yes
C44 . C47 . 1.477(19) yes
N12 . N11 . 1.360(12) yes
N12 . B1 . 1.526(17) yes
N11 . C13 . 1.364(15) yes
C21 . C22 . 1.340(19) yes
C21 . C24 . 1.468(18) yes
C32 . C33 . 1.364(17) yes
C32 . C31 . 1.368(16) yes
C32 . H221 . 0.925 no
C23 . C22 . 1.430(18) yes
C33 . C35 . 1.497(16) yes
C31 . C34 . 1.481(17) yes
C12 . C13 . 1.382(18) yes
C12 . H121 . 0.923 no
B1 . H1 . 1.097 no
C22 . H321 . 0.920 no
C41 . C42 . 1.376(19) yes
C41 . C46 . 1.370(19) yes
C35 . H251 . 0.955 no
C35 . H252 . 0.957 no
C35 . H253 . 0.961 no
C15 . C13 . 1.498(18) yes
C15 . H151 . 0.955 no
C15 . H152 . 0.955 no
C15 . H153 . 0.952 no
C43 . C42 . 1.337(19) yes
C43 . H431 . 0.926 no
C42 . H421 . 0.930 no
C46 . C45 . 1.394(19) yes
C46 . H461 . 0.933 no
C45 . H451 . 0.929 no
C24 . H341 . 0.957 no
C24 . H342 . 0.959 no
C24 . H343 . 0.958 no
C34 . H241 . 0.958 no
C34 . H242 . 0.962 no
C34 . H243 . 0.959 no
C14 . H141 . 0.960 no
C14 . H142 . 0.957 no
C14 . H143 . 0.959 no
C47 . H471 . 0.955 no
C47 . H472 . 0.958 no
C47 . H473 . 0.955 no

loop_
_geom_hbond_atom_site_label_D
_geom_hbond_site_symmetry_D
_geom_hbond_atom_site_label_H
_geom_hbond_site_symmetry_H
_geom_hbond_atom_site_label_A
_geom_hbond_site_symmetry_A
_geom_hbond_angle_DHA
_geom_hbond_distance_DH
_geom_hbond_distance_HA
_geom_hbond_distance_DA
_geom_hbond_publ_flag
C25 . H353 . O1 . 143 0.94 2.19 2.99(2) yes
C35 . H252 . O2 . 132 0.96 2.50 3.21(2) yes
C15 . H153 . O2 . 126 0.95 2.57 3.22(2) yes
C42 . H421 . O2 . 143 0.93 2.43 3.22(2) yes
